data_4314164
loop_
_publ_author_name
'S. Sailaja'
'M. V. Rajasekharan'

_publ_section_title
;
 Synthesis and Structure of Coordination Polymers of Ag(I) with Isomeric
 (Aminomethyl)pyridines. Formation of A Novel Circular Helicate and 2-D
 Networks via Ag...Ag Contacts and Coordination Shell Expansion under
 Anion Control
;
_journal_name_full 'Inorganic Chemistry'
_journal_page_first 5675
_journal_page_last 5684
_journal_paper_doi 10.1021/ic0342292
_journal_volume 42
_journal_year 2003
_chemical_formula_moiety 'C6 H8 Ag N2, B F4'
_chemical_formula_sum 'C6 H8 Ag B F4 N2'
_chemical_formula_weight 302.82
_chemical_name_systematic
; 
 [(2-aminomethyl)pyridine]silver(I) tetrafluoroborate
;
_space_group_IT_number 15
_symmetry_cell_setting monoclinic
_symmetry_space_group_name_Hall '-C 2yc'
_symmetry_space_group_name_H-M 'C 1 2/c 1'
_atom_sites_solution_hydrogens geom
_atom_sites_solution_primary patterson
_atom_sites_solution_secondary difmap
_audit_creation_method SHELXL-97
_cell_angle_alpha 90.00
_cell_angle_beta 123.671(8)
_cell_angle_gamma 90.00
_cell_formula_units_Z 8
_cell_length_a 16.788(2)
_cell_length_b 11.5719(6)
_cell_length_c 11.3864(7)
_cell_measurement_reflns_used 25
_cell_measurement_temperature 293(2)
_cell_measurement_theta_max 13.97
_cell_measurement_theta_min 11.67
_cell_volume 1840.9(3)
_computing_cell_refinement 'CAD-4 Data collection software'
_computing_data_collection 'CAD-4 Data collection software'
_computing_data_reduction 'XTAL 3.5'
_computing_molecular_graphics 'ORTEP-III (Burnett & Johnson, 1996'
_computing_publication_material 'SHELXL-97 (Sheldrick, 1997)'
_computing_structure_refinement 'SHELXL-97 (Sheldrick, 1997)'
_computing_structure_solution 'SHELXS-97 (Sheldrick, 1997)'
_diffrn_ambient_temperature 293(2)
_diffrn_measured_fraction_theta_full 0.469
_diffrn_measured_fraction_theta_max 0.469
_diffrn_measurement_device_type CAD-4
_diffrn_measurement_method '\w scans'
_diffrn_radiation_monochromator graphite
_diffrn_radiation_source 'fine-focus sealed tube'
_diffrn_radiation_type MoK\a
_diffrn_radiation_wavelength 0.71073
_diffrn_reflns_av_R_equivalents 0.0062
_diffrn_reflns_av_sigmaI/netI 0.0135
_diffrn_reflns_limit_h_max 21
_diffrn_reflns_limit_h_min -7
_diffrn_reflns_limit_k_max 14
_diffrn_reflns_limit_k_min 0
_diffrn_reflns_limit_l_max 12
_diffrn_reflns_limit_l_min -14
_diffrn_reflns_number 2215
_diffrn_reflns_theta_full 27.47
_diffrn_reflns_theta_max 27.47
_diffrn_reflns_theta_min 2.52
_diffrn_standards_interval_time 60
_diffrn_standards_number 3
_exptl_absorpt_coefficient_mu 2.210
_exptl_absorpt_correction_T_max 0.9852
_exptl_absorpt_correction_T_min 0.9441
_exptl_absorpt_correction_type psi-scan
_exptl_absorpt_process_details 'North et al., 1968'
_exptl_crystal_colour colorless
_exptl_crystal_density_diffrn 2.185
_exptl_crystal_density_method 'not measured'
_exptl_crystal_description block
_exptl_crystal_F_000 1168
_exptl_crystal_size_max 0.32
_exptl_crystal_size_mid 0.25
_exptl_crystal_size_min 0.24
_refine_diff_density_max 0.354
_refine_diff_density_min -0.596
_refine_diff_density_rms 0.059
_refine_ls_extinction_coef 0.00313(17)
_refine_ls_extinction_expression Fc^*^=kFc[1+0.001xFc^2^\l^3^/sin(2\q)]^-1/4^
_refine_ls_extinction_method SHELXL
_refine_ls_goodness_of_fit_ref 1.082
_refine_ls_hydrogen_treatment mixed
_refine_ls_matrix_type full
_refine_ls_number_parameters 136
_refine_ls_number_reflns 2078
_refine_ls_number_restraints 3
_refine_ls_restrained_S_all 1.083
_refine_ls_R_factor_all 0.0251
_refine_ls_R_factor_gt 0.0195
_refine_ls_shift/su_max 0.001
_refine_ls_shift/su_mean 0.000
_refine_ls_structure_factor_coef Fsqd
_refine_ls_weighting_details 'calc w=1/[\s^2^(Fo^2^)+(0.0232P)^2^+1.5807P] where P=(Fo^2^+2Fc^2^)/3'
_refine_ls_weighting_scheme calc
_refine_ls_wR_factor_gt 0.0478
_refine_ls_wR_factor_ref 0.0489
_reflns_number_gt 1843
_reflns_number_total 2078
_reflns_threshold_expression >2sigma(I)
_cod_data_source_file ic0342292si20030302_045624_1.cif
_cod_data_source_block compound1
_cod_database_code 4314164

loop_
_symmetry_equiv_pos_as_xyz
'x, y, z'
'-x, y, -z+1/2'
'x+1/2, y+1/2, z'
'-x+1/2, y+1/2, -z+1/2'
'-x, -y, -z'
'x, -y, z-1/2'
'-x+1/2, -y+1/2, -z'
'x+1/2, -y+1/2, z-1/2'

loop_
_atom_site_label
_atom_site_type_symbol
_atom_site_fract_x
_atom_site_fract_y
_atom_site_fract_z
_atom_site_U_iso_or_equiv
_atom_site_adp_type
_atom_site_occupancy
_atom_site_calc_flag
_atom_site_refinement_flags
_atom_site_disorder_assembly
_atom_site_disorder_group
Ag1 Ag 0.385940(12) 0.054834(14) 0.184913(17) 0.04146(8) Uani 1 d . . .
N1 N 0.37869(13) 0.21387(15) 0.08152(18) 0.0361(4) Uani 1 d . . .
C1 C 0.37588(14) 0.21805(16) -0.0393(2) 0.0332(4) Uani 1 d . . .
C2 C 0.37185(19) 0.32272(19) -0.1009(3) 0.0485(5) Uani 1 d . . .
H2 H 0.3701 0.3245 -0.1840 0.058 Uiso 1 calc R . .
C3 C 0.3705(2) 0.4244(2) -0.0389(3) 0.0594(7) Uani 1 d . . .
H3 H 0.3687 0.4952 -0.0791 0.071 Uiso 1 calc R . .
C4 C 0.3719(2) 0.4203(2) 0.0829(3) 0.0585(7) Uani 1 d . . .
H4 H 0.3700 0.4878 0.1256 0.070 Uiso 1 calc R . .
C5 C 0.37630(19) 0.3139(2) 0.1401(3) 0.0507(6) Uani 1 d . . .
H5 H 0.3777 0.3109 0.2229 0.061 Uiso 1 calc R . .
C6 C 0.37589(16) 0.10236(17) -0.1005(2) 0.0353(4) Uani 1 d . . .
H6A H 0.4270 0.0557 -0.0259 0.042 Uiso 1 calc R . .
H6B H 0.3159 0.0637 -0.1322 0.042 Uiso 1 calc R . .
N2 N 0.38803(15) 0.10657(16) -0.21854(19) 0.0376(4) Uani 1 d D . .
HN2A H 0.3387(19) 0.144(3) -0.289(3) 0.054(8) Uiso 1 d D . .
HN2B H 0.440(2) 0.146(3) -0.198(3) 0.063(9) Uiso 1 d D . .
B1 B 0.35698(18) -0.2190(2) -0.0380(2) 0.0385(5) Uani 1 d . . .
F1 F 0.41111(12) -0.16433(14) -0.08121(19) 0.0618(4) Uani 1 d . . .
F2 F 0.31087(11) -0.31286(12) -0.12515(16) 0.0562(4) Uani 1 d . . .
F3 F 0.29086(12) -0.14173(14) -0.04679(18) 0.0614(4) Uani 1 d . . .
F4 F 0.41874(12) -0.25498(17) 0.09976(15) 0.0699(5) Uani 1 d . . .

loop_
_atom_site_aniso_label
_atom_site_aniso_U_11
_atom_site_aniso_U_22
_atom_site_aniso_U_33
_atom_site_aniso_U_23
_atom_site_aniso_U_13
_atom_site_aniso_U_12
Ag1 0.05616(13) 0.03815(11) 0.03760(11) 0.00492(6) 0.03069(9) -0.00086(7)
N1 0.0459(9) 0.0319(8) 0.0363(8) -0.0008(7) 0.0264(8) 0.0000(7)
C1 0.0395(10) 0.0279(9) 0.0335(9) 0.0028(7) 0.0212(8) 0.0032(7)
C2 0.0740(16) 0.0308(10) 0.0451(12) 0.0065(9) 0.0357(12) 0.0051(10)
C3 0.0842(19) 0.0286(11) 0.0648(16) 0.0067(10) 0.0410(15) 0.0066(11)
C4 0.0797(18) 0.0334(11) 0.0688(17) -0.0089(11) 0.0453(15) 0.0041(11)
C5 0.0676(15) 0.0460(13) 0.0507(13) -0.0075(10) 0.0405(12) 0.0021(11)
C6 0.0494(11) 0.0283(9) 0.0341(9) 0.0015(8) 0.0268(9) 0.0007(8)
N2 0.0499(11) 0.0358(9) 0.0329(9) 0.0013(7) 0.0266(8) 0.0023(8)
B1 0.0456(12) 0.0360(11) 0.0339(11) -0.0043(9) 0.0221(10) -0.0056(9)
F1 0.0749(10) 0.0535(8) 0.0759(10) -0.0008(8) 0.0535(9) -0.0123(7)
F2 0.0639(9) 0.0399(7) 0.0574(8) -0.0123(6) 0.0290(7) -0.0114(6)
F3 0.0664(9) 0.0527(8) 0.0727(10) -0.0044(7) 0.0432(8) 0.0082(7)
F4 0.0691(10) 0.0928(12) 0.0371(7) 0.0058(8) 0.0227(7) 0.0099(9)

loop_
_atom_type_symbol
_atom_type_description
_atom_type_scat_dispersion_real
_atom_type_scat_dispersion_imag
_atom_type_scat_source
C C 0.0033 0.0016 'International Tables Vol C Tables 4.2.6.8 and 6.1.1.4'
H H 0.0000 0.0000 'International Tables Vol C Tables 4.2.6.8 and 6.1.1.4'
N N 0.0061 0.0033 'International Tables Vol C Tables 4.2.6.8 and 6.1.1.4'
F F 0.0171 0.0103 'International Tables Vol C Tables 4.2.6.8 and 6.1.1.4'
B B 0.0013 0.0007 'International Tables Vol C Tables 4.2.6.8 and 6.1.1.4'
Ag Ag -0.8971 1.1015 'International Tables Vol C Tables 4.2.6.8 and 6.1.1.4'

loop_
_geom_angle_atom_site_label_1
_geom_angle_atom_site_label_2
_geom_angle_atom_site_label_3
_geom_angle
_geom_angle_site_symmetry_1
_geom_angle_site_symmetry_3
_geom_angle_publ_flag
N1 Ag1 N2 177.81(7) . 6_556 y
N1 Ag1 Ag1 86.82(5) . 2_655 y
N2 Ag1 Ag1 94.90(6) 6_556 2_655 ?
C5 N1 C1 118.67(19) . . ?
C5 N1 Ag1 118.16(15) . . ?
C1 N1 Ag1 123.18(14) . . ?
N1 C1 C2 120.80(19) . . ?
N1 C1 C6 115.43(17) . . ?
C2 C1 C6 123.77(18) . . ?
C3 C2 C1 119.9(2) . . ?
C4 C3 C2 119.4(2) . . ?
C3 C4 C5 118.4(2) . . ?
N1 C5 C4 122.9(2) . . ?
N2 C6 C1 115.40(17) . . ?
C6 N2 Ag1 117.81(13) . 6 ?
F4 B1 F2 110.4(2) . . ?
F4 B1 F3 110.13(19) . . ?
F2 B1 F3 110.36(19) . . ?
F4 B1 F1 108.1(2) . . ?
F2 B1 F1 108.44(19) . . ?
F3 B1 F1 109.41(19) . . ?

loop_
_geom_bond_atom_site_label_1
_geom_bond_atom_site_label_2
_geom_bond_distance
_geom_bond_site_symmetry_2
_geom_bond_publ_flag
Ag1 N1 2.1515(18) . y
Ag1 N2 2.1576(18) 6_556 y
Ag1 Ag1 3.2510(6) 2_655 y
N1 C5 1.348(3) . ?
N1 C1 1.351(3) . ?
C1 C2 1.382(3) . ?
C1 C6 1.509(3) . ?
C2 C3 1.379(3) . ?
C3 C4 1.375(4) . ?
C4 C5 1.376(4) . ?
C6 N2 1.468(2) . ?
N2 Ag1 2.1576(18) 6 y
B1 F4 1.380(3) . ?
B1 F2 1.383(3) . ?
B1 F3 1.385(3) . ?
B1 F1 1.402(3) . ?

loop_
_geom_hbond_atom_site_label_D
_geom_hbond_atom_site_label_H
_geom_hbond_atom_site_label_A
_geom_hbond_distance_DH
_geom_hbond_distance_HA
_geom_hbond_distance_DA
_geom_hbond_angle_DHA
_geom_hbond_site_symmetry_A
N2 HN2B F4 0.89(3) 2.47(3) 2.946(2) 114(2) 6
